data_4133150
loop_
_publ_author_name
'Mao, Lingling'
'Guo, Peijun'
'Kepenekian, Mika\"el'
'Hadar, Ido'
'Katan, Claudine'
'Even, Jacky'
'Schaller, Richard D.'
'Stoumpos, Constantinos C.'
'Kanatzidis, Mercouri G.'

_publ_section_title
;
 Structural Diversity in White-Light-Emitting Hybrid Lead Bromide
 Perovskites.
;
_journal_issue 40
_journal_name_full 'Journal of the American Chemical Society'
_journal_page_first 13078
_journal_page_last 13088
_journal_paper_doi 10.1021/jacs.8b08691
_journal_volume 140
_journal_year 2018
_chemical_formula_moiety 'Br10 Pb3, 2(C5 H14 N2)'
_chemical_formula_sum 'C10 H28 Br10 N4 Pb3'
_chemical_formula_weight 1625.03
_space_group_crystal_system monoclinic
_space_group_IT_number 15
_space_group_name_Hall '-C 2yc'
_space_group_name_H-M_alt 'C 1 2/c 1'
_atom_sites_solution_hydrogens geom
_atom_sites_solution_primary direct
_audit_creation_date 2018-05-01
_audit_creation_method
;
Olex2 1.2
(compiled 2015.01.26 svn.r3150 for OlexSys, GUI svn.r4998)
;
_cell_angle_alpha 90
_cell_angle_beta 97.92(3)
_cell_angle_gamma 90
_cell_formula_units_Z 8
_cell_length_a 45.062(9)
_cell_length_b 9.5432(19)
_cell_length_c 15.205(3)
_cell_measurement_reflns_used 10628
_cell_measurement_temperature 293(2)
_cell_measurement_theta_max 29.59
_cell_measurement_theta_min 1.82
_cell_volume 6476(2)
_computing_molecular_graphics 'Olex2 (Dolomanov et al., 2009)'
_computing_publication_material 'Olex2 (Dolomanov et al., 2009)'
_computing_structure_refinement 'XL (Sheldrick, 2008)'
_computing_structure_solution 'XS (Sheldrick, 2008)'
_diffrn_ambient_temperature 293(2)
_diffrn_detector 'image plate (34 cm diameter)'
_diffrn_detector_area_resol_mean 6.67
_diffrn_detector_type STOE
_diffrn_measured_fraction_theta_full 0.996
_diffrn_measured_fraction_theta_max 0.991
_diffrn_measurement_device '2-circle goniometer'
_diffrn_measurement_device_type 'STOE IPDS 2'
_diffrn_measurement_method 'rotation method'
_diffrn_radiation_collimation '0.5 mm diameter, monocapillary'
_diffrn_radiation_monochromator 'plane graphite'
_diffrn_radiation_type 'Mo K\a'
_diffrn_radiation_wavelength 0.71073
_diffrn_reflns_av_R_equivalents 0.0820
_diffrn_reflns_av_unetI/netI 0.0785
_diffrn_reflns_Laue_measured_fraction_full 0.996
_diffrn_reflns_Laue_measured_fraction_max 0.991
_diffrn_reflns_limit_h_max 61
_diffrn_reflns_limit_h_min -59
_diffrn_reflns_limit_k_max 13
_diffrn_reflns_limit_k_min -13
_diffrn_reflns_limit_l_max 20
_diffrn_reflns_limit_l_min -18
_diffrn_reflns_number 24781
_diffrn_reflns_point_group_measured_fraction_full 0.996
_diffrn_reflns_point_group_measured_fraction_max 0.991
_diffrn_reflns_theta_full 26.000
_diffrn_reflns_theta_max 29.205
_diffrn_reflns_theta_min 1.825
_diffrn_source 'sealed X-ray tube, 12 x 0.4 mm long-fine focus'
_diffrn_source_current 40
_diffrn_source_power 2.00
_diffrn_source_voltage 50
_exptl_absorpt_coefficient_mu 27.906
_exptl_absorpt_correction_T_max 0.3658
_exptl_absorpt_correction_T_min 0.0420
_exptl_absorpt_correction_type integration
_exptl_crystal_density_diffrn 3.333
_exptl_crystal_description plate
_exptl_crystal_F_000 5696
_exptl_crystal_size_max 0.1626
_exptl_crystal_size_mid 0.0824
_exptl_crystal_size_min 0.0236
_refine_diff_density_max 5.254
_refine_diff_density_min -1.680
_refine_diff_density_rms 0.330
_refine_ls_extinction_coef 0.000109(12)
_refine_ls_extinction_expression Fc^*^=kFc[1+0.001xFc^2^\l^3^/sin(2\q)]^-1/4^
_refine_ls_extinction_method SHELXL
_refine_ls_goodness_of_fit_ref 1.030
_refine_ls_hydrogen_treatment constr
_refine_ls_matrix_type full
_refine_ls_number_parameters 249
_refine_ls_number_reflns 8706
_refine_ls_number_restraints 0
_refine_ls_restrained_S_all 1.030
_refine_ls_R_factor_all 0.1231
_refine_ls_R_factor_gt 0.0662
_refine_ls_shift/su_max 0.001
_refine_ls_shift/su_mean 0.000
_refine_ls_structure_factor_coef Fsqd
_refine_ls_weighting_details 'w=1/[\s^2^(Fo^2^)+(0.0800P)^2^] where P=(Fo^2^+2Fc^2^)/3'
_refine_ls_weighting_scheme calc
_refine_ls_wR_factor_gt 0.1497
_refine_ls_wR_factor_ref 0.1736
_reflns_number_gt 5009
_reflns_number_total 8706
_reflns_threshold_expression 'I > 2\s(I)'
_cod_data_source_file ja8b08691_si_008.cif
_cod_data_source_block mpz2Pb3Br10
_cod_database_code 4133150
_shelxl_version_number 2013-4
_shelx_space_group_comment
;
The symmetry employed for this shelxl refinement is uniquely defined
by the following loop, which should always be used as a source of
symmetry information in preference to the above space-group names.
They are only intended as comments.
;
_olex2_refinement_description
;
1. Fixed Uiso
 At 1.2 times of:
  All C(H,H) groups, All N(H) groups, All N(H,H) groups
 At 1.5 times of:
  All C(H,H,H) groups
2.a Ternary CH refined with riding coordinates:
 N1(H), N2(H2)
2.b Secondary CH2 refined with riding coordinates:
 C3(HA,HB), C4(HC,HD), N5(H5A,H5B), N6(HE,HF), C8(H8A,H8B), C9(H9A,H9B),
 C10(H10A,H10B), C12(HJ,HK), C13(H13A,H13B), C14(HL,HM)
2.c Idealised Me refined as rotating group:
 C11(HG,HH,HI), C15(H15A,H15B,H15C)
;
_olex2_submission_special_instructions 'No special instructions were received'

loop_
_space_group_symop_operation_xyz
'x, y, z'
'-x, y, -z+1/2'
'x+1/2, y+1/2, z'
'-x+1/2, y+1/2, -z+1/2'
'-x, -y, -z'
'x, -y, z-1/2'
'-x+1/2, -y+1/2, -z'
'x+1/2, -y+1/2, z-1/2'

loop_
_atom_site_label
_atom_site_type_symbol
_atom_site_fract_x
_atom_site_fract_y
_atom_site_fract_z
_atom_site_U_iso_or_equiv
_atom_site_adp_type
_atom_site_occupancy
_atom_site_site_symmetry_order
_atom_site_calc_flag
_atom_site_refinement_flags_posn
_atom_site_refinement_flags_adp
_atom_site_refinement_flags_occupancy
Pb1 Pb 0.50029(2) 0.29598(6) 0.43663(4) 0.03923(15) Uani 1 1 d . . .
Pb2 Pb 0.36403(2) 0.28825(6) 0.37701(4) 0.03894(16) Uani 1 1 d . . .
Pb3 Pb 0.63702(2) 0.28513(6) 0.49174(4) 0.03998(16) Uani 1 1 d . . .
Br6 Br 0.43198(4) 0.2915(2) 0.39891(12) 0.0572(5) Uani 1 1 d . . .
Br7 Br 0.5000 0.1813(3) 0.2500 0.0531(6) Uani 1 2 d S T P
Br8 Br 0.56641(4) 0.2896(2) 0.45477(12) 0.0574(5) Uani 1 1 d . . .
Br9 Br 0.49998(4) 0.61001(19) 0.37599(10) 0.0515(4) Uani 1 1 d . . .
Br10 Br 0.36573(4) 0.1560(2) 0.19391(11) 0.0566(5) Uani 1 1 d . . .
Br11 Br 0.5000 0.0000 0.5000 0.0666(7) Uani 1 2 d S T P
Br1 Br 0.64322(4) 0.59412(19) 0.44246(11) 0.0509(4) Uani 1 1 d . . .
Br2 Br 0.70114(4) 0.2360(2) 0.50450(13) 0.0549(4) Uani 1 1 d . . .
Br3 Br 0.35597(4) 0.59802(19) 0.32135(10) 0.0504(4) Uani 1 1 d . . .
Br4 Br 0.29749(4) 0.2429(2) 0.33929(12) 0.0530(4) Uani 1 1 d . . .
Br5 Br 0.37196(5) 0.0022(2) 0.44624(16) 0.0715(6) Uani 1 1 d . . .
N1 N 0.5630(3) -0.2896(15) 0.2761(8) 0.048(3) Uani 1 1 d . . .
H H 0.5411 -0.2930 0.2670 0.057 Uiso 1 1 calc R . .
N2 N 0.2969(3) 0.3237(13) 0.6649(8) 0.038(3) Uani 1 1 d . . .
H2 H 0.3184 0.3428 0.6762 0.046 Uiso 1 1 calc R . .
C3 C 0.5715(5) -0.210(2) 0.3587(11) 0.059(5) Uani 1 1 d . . .
HA H 0.5932 -0.2038 0.3704 0.071 Uiso 1 1 calc R . .
HB H 0.5647 -0.2602 0.4076 0.071 Uiso 1 1 calc R . .
C4 C 0.5715(5) -0.211(2) 0.2006(11) 0.060(5) Uani 1 1 d . . .
HC H 0.5651 -0.2621 0.1462 0.072 Uiso 1 1 calc R . .
HD H 0.5931 -0.2022 0.2072 0.072 Uiso 1 1 calc R . .
N5 N 0.3001(3) 0.0227(14) 0.6641(11) 0.056(4) Uani 1 1 d . . .
H5A H 0.2791 -0.0038 0.6538 0.067 Uiso 1 1 calc R . .
H5B H 0.3120 -0.0623 0.6690 0.067 Uiso 1 1 calc R . .
N6 N 0.5668(3) 0.0147(17) 0.2756(13) 0.070(5) Uani 1 1 d . . .
HE H 0.5566 0.1044 0.2708 0.084 Uiso 1 1 calc R . .
HF H 0.5882 0.0319 0.2827 0.084 Uiso 1 1 calc R . .
C8 C 0.2879(5) 0.2400(17) 0.7383(10) 0.050(4) Uani 1 1 d . . .
H8A H 0.2666 0.2192 0.7267 0.060 Uiso 1 1 calc R . .
H8B H 0.2917 0.2923 0.7934 0.060 Uiso 1 1 calc R . .
C9 C 0.2899(4) 0.2431(19) 0.5826(10) 0.051(4) Uani 1 1 d . . .
H9A H 0.2946 0.2988 0.5329 0.061 Uiso 1 1 calc R . .
H9B H 0.2687 0.2216 0.5727 0.061 Uiso 1 1 calc R . .
C10 C 0.3061(5) 0.1024(19) 0.7463(12) 0.060(5) Uani 1 1 d . . .
H10A H 0.3273 0.1237 0.7586 0.073 Uiso 1 1 calc R . .
H10B H 0.3007 0.0471 0.7952 0.073 Uiso 1 1 calc R . .
C11 C 0.5730(5) -0.434(2) 0.2802(14) 0.070(6) Uani 1 1 d . . .
HG H 0.5943 -0.4375 0.2795 0.105 Uiso 1 1 calc GR . .
HH H 0.5631 -0.4847 0.2299 0.105 Uiso 1 1 calc GR . .
HI H 0.5683 -0.4768 0.3338 0.105 Uiso 1 1 calc GR . .
C12 C 0.5578(5) -0.069(2) 0.1944(14) 0.072(6) Uani 1 1 d . . .
HJ H 0.5638 -0.0198 0.1438 0.086 Uiso 1 1 calc R . .
HK H 0.5361 -0.0777 0.1848 0.086 Uiso 1 1 calc R . .
C13 C 0.3076(4) 0.1094(18) 0.5876(13) 0.056(4) Uani 1 1 d . . .
H13A H 0.3289 0.1305 0.5958 0.067 Uiso 1 1 calc R . .
H13B H 0.3029 0.0575 0.5326 0.067 Uiso 1 1 calc R . .
C14 C 0.5588(5) -0.065(3) 0.3554(16) 0.082(7) Uani 1 1 d . . .
HL H 0.5665 -0.0150 0.4093 0.098 Uiso 1 1 calc R . .
HM H 0.5371 -0.0700 0.3522 0.098 Uiso 1 1 calc R . .
C15 C 0.2797(4) 0.460(2) 0.6590(13) 0.059(5) Uani 1 1 d . . .
H15A H 0.2587 0.4407 0.6461 0.089 Uiso 1 1 calc GR . .
H15B H 0.2858 0.5165 0.6125 0.089 Uiso 1 1 calc GR . .
H15C H 0.2838 0.5087 0.7145 0.089 Uiso 1 1 calc GR . .

loop_
_atom_site_aniso_label
_atom_site_aniso_U_11
_atom_site_aniso_U_22
_atom_site_aniso_U_33
_atom_site_aniso_U_23
_atom_site_aniso_U_13
_atom_site_aniso_U_12
Pb1 0.0392(3) 0.0413(3) 0.0370(3) 0.0005(2) 0.0050(2) 0.0002(3)
Pb2 0.0372(3) 0.0400(3) 0.0394(3) 0.0022(2) 0.0044(2) 0.0013(2)
Pb3 0.0404(3) 0.0399(3) 0.0396(3) 0.0012(2) 0.0053(2) -0.0023(3)
Br6 0.0414(9) 0.0680(12) 0.0610(10) 0.0069(9) 0.0035(8) -0.0046(8)
Br7 0.0533(13) 0.0721(17) 0.0338(10) 0.000 0.0062(9) 0.000
Br8 0.0424(9) 0.0689(12) 0.0611(10) 0.0066(9) 0.0080(8) 0.0032(8)
Br9 0.0580(10) 0.0569(10) 0.0398(8) -0.0038(7) 0.0081(7) 0.0010(8)
Br10 0.0456(9) 0.0848(13) 0.0394(8) 0.0000(8) 0.0057(7) -0.0018(9)
Br11 0.088(2) 0.0480(14) 0.0649(16) 0.0113(12) 0.0130(15) -0.0022(14)
Br1 0.0601(10) 0.0483(9) 0.0455(8) 0.0008(7) 0.0112(7) -0.0072(8)
Br2 0.0434(9) 0.0550(10) 0.0661(10) -0.0166(8) 0.0063(8) -0.0071(8)
Br3 0.0579(10) 0.0512(9) 0.0414(8) 0.0022(7) 0.0043(7) 0.0093(8)
Br4 0.0425(9) 0.0556(10) 0.0601(10) -0.0055(8) 0.0047(7) 0.0027(7)
Br5 0.0710(12) 0.0506(10) 0.0932(15) 0.0277(10) 0.0125(11) 0.0003(10)
N1 0.054(8) 0.046(8) 0.042(7) 0.003(6) 0.005(6) -0.001(7)
N2 0.045(7) 0.037(6) 0.036(6) 0.002(5) 0.017(5) -0.003(5)
C3 0.068(12) 0.069(12) 0.039(8) -0.018(8) -0.004(8) 0.008(10)
C4 0.066(12) 0.069(12) 0.044(9) 0.007(9) 0.007(8) -0.004(10)
N5 0.059(9) 0.029(6) 0.078(10) 0.007(7) 0.006(8) -0.005(6)
N6 0.039(8) 0.047(9) 0.122(16) 0.017(10) 0.002(9) -0.009(7)
C8 0.075(12) 0.039(8) 0.039(8) -0.006(7) 0.022(8) -0.005(8)
C9 0.058(10) 0.056(10) 0.037(8) 0.014(7) 0.003(7) -0.003(8)
C10 0.073(13) 0.048(10) 0.057(10) 0.011(8) 0.001(9) -0.014(9)
C11 0.084(15) 0.050(11) 0.076(13) 0.001(10) 0.012(12) -0.013(10)
C12 0.065(13) 0.075(14) 0.072(13) 0.038(11) -0.001(10) -0.004(11)
C13 0.055(10) 0.036(8) 0.079(12) -0.017(8) 0.019(9) -0.010(8)
C14 0.062(13) 0.097(18) 0.086(15) -0.043(14) 0.010(11) 0.015(12)
C15 0.066(12) 0.051(10) 0.063(11) 0.000(9) 0.018(9) 0.012(9)

loop_
_atom_type_symbol
_atom_type_description
_atom_type_scat_dispersion_real
_atom_type_scat_dispersion_imag
_atom_type_scat_source
C C 0.0033 0.0016 'International Tables Vol C Tables 4.2.6.8 and 6.1.1.4'
H H 0.0000 0.0000 'International Tables Vol C Tables 4.2.6.8 and 6.1.1.4'
Br Br -0.2901 2.4595 'International Tables Vol C Tables 4.2.6.8 and 6.1.1.4'
N N 0.0061 0.0033 'International Tables Vol C Tables 4.2.6.8 and 6.1.1.4'
Pb Pb -3.3944 10.1111 'International Tables Vol C Tables 4.2.6.8 and 6.1.1.4'

loop_
_geom_angle_atom_site_label_1
_geom_angle_atom_site_label_2
_geom_angle_atom_site_label_3
_geom_angle
_geom_angle_site_symmetry_1
_geom_angle_site_symmetry_3
Br6 Pb1 Br9 89.68(5) . .
Br7 Pb1 Br6 86.85(5) . .
Br7 Pb1 Br9 94.03(6) . .
Br8 Pb1 Br6 174.23(6) . .
Br8 Pb1 Br7 87.38(5) . .
Br8 Pb1 Br9 90.62(6) . .
Br8 Pb1 Br9 93.08(6) . 5_666
Br8 Pb1 Br11 89.97(4) . .
Br9 Pb1 Br6 92.68(6) 5_666 .
Br9 Pb1 Br7 176.34(7) 5_666 .
Br9 Pb1 Br9 89.60(5) 5_666 .
Br11 Pb1 Br6 89.90(4) . .
Br11 Pb1 Br7 87.76(5) . .
Br11 Pb1 Br9 88.60(4) . 5_666
Br11 Pb1 Br9 178.13(4) . .
Br6 Pb2 Br10 87.30(6) . .
Br6 Pb2 Br3 95.69(6) . .
Br10 Pb2 Br3 99.33(5) . .
Br1 Pb2 Br6 97.48(6) 5_666 .
Br1 Pb2 Br10 174.71(5) 5_666 .
Br1 Pb2 Br3 82.52(5) 5_666 .
Br4 Pb2 Br6 170.95(6) . .
Br4 Pb2 Br10 85.21(6) . .
Br4 Pb2 Br1 89.83(6) . 5_666
Br4 Pb2 Br3 90.52(5) . .
Br5 Pb2 Br6 84.21(6) . .
Br5 Pb2 Br10 85.74(7) . .
Br5 Pb2 Br1 92.46(6) . 5_666
Br5 Pb2 Br3 174.93(6) . .
Br5 Pb2 Br4 90.18(6) . .
Br10 Pb3 Br8 85.96(6) 2_655 .
Br1 Pb3 Br8 93.86(5) . .
Br1 Pb3 Br10 98.92(5) . 2_655
Br2 Pb3 Br8 169.42(6) . .
Br2 Pb3 Br10 84.86(6) . 2_655
Br2 Pb3 Br1 92.76(6) . .
Br2 Pb3 Br3 91.29(6) . 5_666
Br2 Pb3 Br5 90.44(6) . 5_656
Br3 Pb3 Br8 97.73(6) 5_666 .
Br3 Pb3 Br10 175.86(5) 5_666 2_655
Br3 Pb3 Br1 82.75(5) 5_666 .
Br5 Pb3 Br8 83.67(6) 5_656 .
Br5 Pb3 Br10 86.03(7) 5_656 2_655
Br5 Pb3 Br1 174.32(7) 5_656 .
Br5 Pb3 Br3 92.49(6) 5_656 5_666
Pb2 Br6 Pb1 175.51(7) . .
Pb1 Br7 Pb1 137.79(10) 2_655 .
Pb1 Br8 Pb3 175.12(7) . .
Pb1 Br9 Pb1 90.40(5) 5_666 .
Pb3 Br10 Pb2 131.86(8) 2_655 .
Pb1 Br11 Pb1 180.0 . 5_656
Pb2 Br1 Pb3 96.33(5) 5_666 .
Pb3 Br3 Pb2 95.88(5) 5_666 .
Pb2 Br5 Pb3 165.25(9) . 5_656
C3 N1 H 106.0 . .
C4 N1 H 106.0 . .
C4 N1 C3 109.7(15) . .
C11 N1 H 106.0 . .
C11 N1 C3 114.4(14) . .
C11 N1 C4 114.0(16) . .
C8 N2 H2 109.7 . .
C8 N2 C15 108.6(13) . .
C9 N2 H2 109.7 . .
C9 N2 C8 108.3(12) . .
C9 N2 C15 110.7(13) . .
C15 N2 H2 109.7 . .
N1 C3 HA 108.9 . .
N1 C3 HB 108.9 . .
N1 C3 C14 113.3(15) . .
HA C3 HB 107.7 . .
C14 C3 HA 108.9 . .
C14 C3 HB 108.9 . .
N1 C4 HC 109.3 . .
N1 C4 HD 109.3 . .
N1 C4 C12 111.4(17) . .
HC C4 HD 108.0 . .
C12 C4 HC 109.3 . .
C12 C4 HD 109.3 . .
H5A N5 H5B 108.2 . .
C10 N5 H5A 109.7 . .
C10 N5 H5B 109.7 . .
C10 N5 C13 109.9(13) . .
C13 N5 H5A 109.7 . .
C13 N5 H5B 109.7 . .
HE N6 HF 108.3 . .
C12 N6 HE 109.8 . .
C12 N6 HF 109.8 . .
C12 N6 C14 109.3(15) . .
C14 N6 HE 109.8 . .
C14 N6 HF 109.8 . .
N2 C8 H8A 109.9 . .
N2 C8 H8B 109.9 . .
N2 C8 C10 108.8(14) . .
H8A C8 H8B 108.3 . .
C10 C8 H8A 109.9 . .
C10 C8 H8B 109.9 . .
N2 C9 H9A 109.5 . .
N2 C9 H9B 109.5 . .
N2 C9 C13 110.7(13) . .
H9A C9 H9B 108.1 . .
C13 C9 H9A 109.5 . .
C13 C9 H9B 109.5 . .
N5 C10 C8 110.1(14) . .
N5 C10 H10A 109.6 . .
N5 C10 H10B 109.6 . .
C8 C10 H10A 109.6 . .
C8 C10 H10B 109.6 . .
H10A C10 H10B 108.2 . .
N1 C11 HG 109.5 . .
N1 C11 HH 109.5 . .
N1 C11 HI 109.5 . .
HG C11 HH 109.5 . .
HG C11 HI 109.5 . .
HH C11 HI 109.5 . .
C4 C12 HJ 109.2 . .
C4 C12 HK 109.2 . .
N6 C12 C4 111.9(15) . .
N6 C12 HJ 109.2 . .
N6 C12 HK 109.2 . .
HJ C12 HK 107.9 . .
N5 C13 H13A 109.8 . .
N5 C13 H13B 109.8 . .
C9 C13 N5 109.4(15) . .
C9 C13 H13A 109.8 . .
C9 C13 H13B 109.8 . .
H13A C13 H13B 108.2 . .
C3 C14 N6 110.9(17) . .
C3 C14 HL 109.5 . .
C3 C14 HM 109.5 . .
N6 C14 HL 109.5 . .
N6 C14 HM 109.5 . .
HL C14 HM 108.1 . .
N2 C15 H15A 109.5 . .
N2 C15 H15B 109.5 . .
N2 C15 H15C 109.5 . .
H15A C15 H15B 109.5 . .
H15A C15 H15C 109.5 . .
H15B C15 H15C 109.5 . .

loop_
_geom_bond_atom_site_label_1
_geom_bond_atom_site_label_2
_geom_bond_distance
_geom_bond_site_symmetry_2
Pb1 Br6 3.0528(19) .
Pb1 Br7 3.0398(13) .
Pb1 Br8 2.9544(19) .
Pb1 Br9 2.9886(18) 5_666
Pb1 Br9 3.135(2) .
Pb1 Br11 2.9850(8) .
Pb2 Br6 3.0342(19) .
Pb2 Br10 3.0672(19) .
Pb2 Br1 3.0247(19) 5_666
Pb2 Br3 3.083(2) .
Pb2 Br4 3.0055(19) .
Pb2 Br5 2.930(2) .
Pb3 Br8 3.1542(19) .
Pb3 Br10 3.0668(19) 2_655
Pb3 Br1 3.065(2) .
Pb3 Br2 2.9073(19) .
Pb3 Br3 3.0286(18) 5_666
Pb3 Br5 2.945(2) 5_656
Br7 Pb1 3.0398(13) 2_655
Br9 Pb1 2.9886(18) 5_666
Br10 Pb3 3.0667(19) 2_655
Br11 Pb1 2.9850(8) 5_656
Br1 Pb2 3.0247(19) 5_666
Br3 Pb3 3.0287(18) 5_666
Br5 Pb3 2.945(2) 5_656
N1 H 0.9800 .
N1 C3 1.47(2) .
N1 C4 1.47(2) .
N1 C11 1.45(2) .
N2 H2 0.9800 .
N2 C8 1.47(2) .
N2 C9 1.46(2) .
N2 C15 1.51(2) .
C3 HA 0.9700 .
C3 HB 0.9700 .
C3 C14 1.50(3) .
C4 HC 0.9700 .
C4 HD 0.9700 .
C4 C12 1.49(3) .
N5 H5A 0.9700 .
N5 H5B 0.9700 .
N5 C10 1.46(2) .
N5 C13 1.51(2) .
N6 HE 0.9700 .
N6 HF 0.9700 .
N6 C12 1.48(3) .
N6 C14 1.52(3) .
C8 H8A 0.9700 .
C8 H8B 0.9700 .
C8 C10 1.54(3) .
C9 H9A 0.9700 .
C9 H9B 0.9700 .
C9 C13 1.50(2) .
C10 H10A 0.9700 .
C10 H10B 0.9700 .
C11 HG 0.9600 .
C11 HH 0.9600 .
C11 HI 0.9600 .
C12 HJ 0.9700 .
C12 HK 0.9700 .
C13 H13A 0.9700 .
C13 H13B 0.9700 .
C14 HL 0.9700 .
C14 HM 0.9700 .
C15 H15A 0.9600 .
C15 H15B 0.9600 .
C15 H15C 0.9600 .

loop_
_geom_torsion_atom_site_label_1
_geom_torsion_atom_site_label_2
_geom_torsion_atom_site_label_3
_geom_torsion_atom_site_label_4
_geom_torsion
N1 C3 C14 N6 -54(2)
N1 C4 C12 N6 59(2)
N2 C8 C10 N5 -60.5(19)
N2 C9 C13 N5 59.7(18)
C3 N1 C4 C12 -57(2)
C4 N1 C3 C14 55(2)
C8 N2 C9 C13 -62.5(19)
C9 N2 C8 C10 61.3(18)
C10 N5 C13 C9 -57.2(19)
C11 N1 C3 C14 -175.1(19)
C11 N1 C4 C12 173.7(16)
C12 N6 C14 C3 53(2)
C13 N5 C10 C8 58(2)
C14 N6 C12 C4 -56(2)
C15 N2 C8 C10 -178.3(14)
C15 N2 C9 C13 178.5(14)
